data_4315381
loop_
_publ_author_name
'Stephania J. Messersmith'
'Kristin Kirschbaum'
'Jon R. Kirchhoff'

_publ_contact_author
;
Kirchhoff, Jon R.    
Department of Chemistry, 
University of Toledo, 
Toledo, OH 43606
;
_publ_contact_author_email Jon.Kirchhoff@utoledo.edu
_publ_contact_author_fax 'US- 419-530 4033'
_publ_contact_author_phone 'US- 419-530 1515'
_publ_section_title
;
 Luminescent Low-Valent Rhenium Complexes with
 1,2-Bis(dialkylphosphino)ethane Ligands. Synthesis and X-ray
 Crystallographic, Electrochemical, and Spectroscopic Characterization
;
_journal_name_full 'Inorganic Chemistry'
_journal_page_first 3857
_journal_page_last 3865
_journal_paper_doi 10.1021/ic902549b
_journal_volume 49
_journal_year 2010
_chemical_formula_moiety 'C22 H56 P6 Re, F6 P'
_chemical_formula_sum 'C22 H56 F6 P7 Re'
_chemical_formula_weight 837.66
_chemical_name_systematic
; 
 ? 
;
_space_group_IT_number 14
_symmetry_cell_setting monoclinic
_symmetry_space_group_name_Hall '-P 2yn'
_symmetry_space_group_name_H-M 'P 1 21/n 1'
_atom_sites_solution_hydrogens geom
_atom_sites_solution_primary direct
_atom_sites_solution_secondary difmap
_audit_creation_method SHELXL-97
_cell_angle_alpha 90.00
_cell_angle_beta 100.194(2)
_cell_angle_gamma 90.00
_cell_formula_units_Z 4
_cell_length_a 10.2719(10)
_cell_length_b 21.078(2)
_cell_length_c 15.7963(16)
_cell_measurement_reflns_used 7284
_cell_measurement_temperature 294(2)
_cell_measurement_theta_max 30.0
_cell_measurement_theta_min 1.5
_cell_volume 3366.1(6)
_computing_structure_refinement 'SHELXL-97 (Sheldrick, 1997)'
_computing_structure_solution 'SHELXS-97 (Sheldrick, 1990)'
_diffrn_ambient_temperature 294(2)
_diffrn_measured_fraction_theta_full 0.990
_diffrn_measured_fraction_theta_max 0.920
_diffrn_measurement_device_type 'CCD detector Smart 1K'
_diffrn_measurement_method omega-scan
_diffrn_radiation_monochromator graphite
_diffrn_radiation_source 'sealed tube'
_diffrn_radiation_type MoK\a
_diffrn_radiation_wavelength 0.71073
_diffrn_reflns_av_R_equivalents 0.0236
_diffrn_reflns_av_sigmaI/netI 0.0250
_diffrn_reflns_limit_h_max 14
_diffrn_reflns_limit_h_min -8
_diffrn_reflns_limit_k_max 28
_diffrn_reflns_limit_k_min -29
_diffrn_reflns_limit_l_max 18
_diffrn_reflns_limit_l_min -21
_diffrn_reflns_number 24587
_diffrn_reflns_theta_full 29.13
_diffrn_reflns_theta_max 30.07
_diffrn_reflns_theta_min 2.20
_exptl_absorpt_coefficient_mu 3.989
_exptl_absorpt_correction_T_max 1.00
_exptl_absorpt_correction_T_min 0.810
_exptl_absorpt_correction_type multi-scan
_exptl_absorpt_process_details SADABS;Sheldrick1996;Blessing,ActaC.1995,A51,33
_exptl_crystal_colour colorless
_exptl_crystal_density_diffrn 1.653
_exptl_crystal_density_method 'not measured'
_exptl_crystal_description 'parallel pipet'
_exptl_crystal_F_000 1688
_exptl_crystal_size_max 0.32
_exptl_crystal_size_mid 0.28
_exptl_crystal_size_min 0.12
_refine_diff_density_max 0.878
_refine_diff_density_min -1.108
_refine_diff_density_rms 0.105
_refine_ls_extinction_method none
_refine_ls_goodness_of_fit_ref 1.024
_refine_ls_hydrogen_treatment constr
_refine_ls_matrix_type full
_refine_ls_number_parameters 298
_refine_ls_number_reflns 9094
_refine_ls_number_restraints 0
_refine_ls_restrained_S_all 1.024
_refine_ls_R_factor_all 0.0458
_refine_ls_R_factor_gt 0.0334
_refine_ls_shift/su_max 0.016
_refine_ls_shift/su_mean 0.001
_refine_ls_structure_factor_coef Fsqd
_refine_ls_weighting_details 'calc w=1/[\s^2^(Fo^2^)+(0.0461P)^2^+5.1535P] where P=(Fo^2^+2Fc^2^)/3'
_refine_ls_weighting_scheme calc
_refine_ls_wR_factor_gt 0.0831
_refine_ls_wR_factor_ref 0.0895
_reflns_number_gt 7372
_reflns_number_total 9094
_reflns_threshold_expression >2sigma(I)
_cod_data_source_file ic902549b_si_001_1.cif
_cod_data_source_block '[Re(depe)(dmpe)2][PF6]'
_cod_database_code 4315381

loop_
_symmetry_equiv_pos_as_xyz
'x, y, z'
'-x+1/2, y+1/2, -z+1/2'
'-x, -y, -z'
'x-1/2, -y-1/2, z-1/2'

loop_
_atom_site_label
_atom_site_type_symbol
_atom_site_fract_x
_atom_site_fract_y
_atom_site_fract_z
_atom_site_U_iso_or_equiv
_atom_site_adp_type
_atom_site_occupancy
_atom_site_symmetry_multiplicity
_atom_site_calc_flag
_atom_site_refinement_flags
_atom_site_disorder_assembly
_atom_site_disorder_group
Re1 Re 0.751404(14) 0.376624(6) 0.773370(9) 0.03064(5) Uani 1 1 d . . .
P1 P 0.54271(10) 0.38264(5) 0.67702(7) 0.0371(2) Uani 1 1 d . A .
P2 P 0.82692(11) 0.35338(6) 0.64086(7) 0.0447(2) Uani 1 1 d . A .
P3 P 0.79961(13) 0.48708(5) 0.76588(8) 0.0491(3) Uani 1 1 d . A .
P4 P 0.65917(13) 0.40110(7) 0.89802(8) 0.0553(3) Uani 1 1 d . A .
P5 P 0.71345(12) 0.26859(5) 0.80587(9) 0.0518(3) Uani 1 1 d . A .
P7 P 0.28020(19) 0.62978(7) 0.74528(11) 0.0683(4) Uani 1 1 d . . .
P6B P 0.9582(3) 0.34934(15) 0.85716(18) 0.0458(6) Uiso 0.45 1 d P A 1
C1B C 0.401(2) 0.3297(9) 0.6920(13) 0.062(6) Uiso 0.45 1 d P A 1
H1BA H 0.4405 0.2969 0.7315 0.074 Uiso 0.45 1 calc PR A 1
H1BB H 0.3471 0.3551 0.7234 0.074 Uiso 0.45 1 calc PR A 1
C2B C 0.3126(15) 0.2982(7) 0.6290(10) 0.050(3) Uiso 0.45 1 d P A 1
H2BA H 0.2530 0.2733 0.6558 0.074 Uiso 0.45 1 calc PR A 1
H2BB H 0.3603 0.2710 0.5966 0.074 Uiso 0.45 1 calc PR A 1
H2BC H 0.2631 0.3288 0.5911 0.074 Uiso 0.45 1 calc PR A 1
C3B C 0.4508(16) 0.4605(8) 0.6626(11) 0.068(4) Uiso 0.45 1 d P A 1
H3BA H 0.4334 0.4733 0.7185 0.081 Uiso 0.45 1 calc PR A 1
H3BB H 0.5101 0.4919 0.6453 0.081 Uiso 0.45 1 calc PR A 1
C4B C 0.3211(13) 0.4644(6) 0.5995(9) 0.056(3) Uiso 0.45 1 d P A 1
H4BA H 0.2853 0.5064 0.6005 0.083 Uiso 0.45 1 calc PR A 1
H4BB H 0.2597 0.4343 0.6156 0.083 Uiso 0.45 1 calc PR A 1
H4BC H 0.3364 0.4549 0.5426 0.083 Uiso 0.45 1 calc PR A 1
C5B C 0.5646(14) 0.3692(6) 0.5646(9) 0.061(3) Uiso 0.45 1 d P A 1
H5BA H 0.5394 0.3259 0.5485 0.074 Uiso 0.45 1 calc PR A 1
H5BB H 0.5054 0.3972 0.5271 0.074 Uiso 0.45 1 calc PR A 1
C6B C 0.6992(9) 0.3799(4) 0.5505(6) 0.0286(17) Uiso 0.45 1 d P A 1
H6BA H 0.7111 0.4248 0.5410 0.034 Uiso 0.45 1 calc PR A 1
H6BB H 0.7116 0.3575 0.4988 0.034 Uiso 0.45 1 calc PR A 1
C7B C 0.8504(15) 0.2644(7) 0.6237(9) 0.068(4) Uiso 0.45 1 d P A 1
H7BA H 0.9371 0.2515 0.6535 0.082 Uiso 0.45 1 calc PR A 1
H7BB H 0.7846 0.2408 0.6479 0.082 Uiso 0.45 1 calc PR A 1
C8B C 0.8367(17) 0.2482(8) 0.5247(11) 0.077(4) Uiso 0.45 1 d P A 1
H8BA H 0.8484 0.2035 0.5178 0.115 Uiso 0.45 1 calc PR A 1
H8BB H 0.9029 0.2709 0.5010 0.115 Uiso 0.45 1 calc PR A 1
H8BC H 0.7505 0.2605 0.4953 0.115 Uiso 0.45 1 calc PR A 1
C9B C 0.9797(13) 0.3819(6) 0.6127(8) 0.054(3) Uiso 0.45 1 d P A 1
H9BA H 1.0002 0.4229 0.6397 0.065 Uiso 0.45 1 calc PR A 1
H9BB H 1.0503 0.3530 0.6364 0.065 Uiso 0.45 1 calc PR A 1
C10B C 0.9780(16) 0.3889(7) 0.5131(10) 0.066(4) Uiso 0.45 1 d P A 1
H10A H 1.0605 0.4065 0.5038 0.099 Uiso 0.45 1 calc PR A 1
H10B H 0.9069 0.4165 0.4885 0.099 Uiso 0.45 1 calc PR A 1
H10C H 0.9654 0.3479 0.4863 0.099 Uiso 0.45 1 calc PR A 1
C11B C 0.7594(14) 0.5385(6) 0.6698(9) 0.068(3) Uiso 0.45 1 d P A 1
H11A H 0.7896 0.5809 0.6843 0.102 Uiso 0.45 1 calc PR A 1
H11B H 0.6654 0.5389 0.6503 0.102 Uiso 0.45 1 calc PR A 1
H11C H 0.8023 0.5224 0.6249 0.102 Uiso 0.45 1 calc PR A 1
C12B C 0.7160(16) 0.5336(8) 0.8390(11) 0.082(4) Uiso 0.45 1 d P A 1
H12A H 0.7661 0.5718 0.8569 0.098 Uiso 0.45 1 calc PR A 1
H12B H 0.6284 0.5459 0.8101 0.098 Uiso 0.45 1 calc PR A 1
C13B C 0.9731(15) 0.5107(7) 0.8010(11) 0.078(4) Uiso 0.45 1 d P A 1
H13A H 0.9809 0.5558 0.7953 0.118 Uiso 0.45 1 calc PR A 1
H13B H 1.0274 0.4898 0.7659 0.118 Uiso 0.45 1 calc PR A 1
H13C H 1.0014 0.4988 0.8600 0.118 Uiso 0.45 1 calc PR A 1
C14B C 0.9471(13) 0.2660(6) 0.9010(9) 0.072(3) Uiso 0.45 1 d P A 1
H14A H 1.0357 0.2491 0.9173 0.087 Uiso 0.45 1 calc PR A 1
H14B H 0.9078 0.2682 0.9525 0.087 Uiso 0.45 1 calc PR A 1
C15B C 1.1093(13) 0.3451(7) 0.8119(9) 0.057(3) Uiso 0.45 1 d P A 1
H15A H 1.1819 0.3335 0.8562 0.086 Uiso 0.45 1 calc PR A 1
H15B H 1.1265 0.3857 0.7888 0.086 Uiso 0.45 1 calc PR A 1
H15C H 1.0990 0.3139 0.7670 0.086 Uiso 0.45 1 calc PR A 1
C16B C 1.0358(13) 0.3887(6) 0.9565(9) 0.065(3) Uiso 0.45 1 d P A 1
H16A H 1.1191 0.3687 0.9782 0.097 Uiso 0.45 1 calc PR A 1
H16B H 0.9790 0.3853 0.9985 0.097 Uiso 0.45 1 calc PR A 1
H16C H 1.0501 0.4326 0.9450 0.097 Uiso 0.45 1 calc PR A 1
C17B C 0.6976(19) 0.3764(7) 0.9991(12) 0.097(5) Uiso 0.45 1 d P A 1
H17A H 0.6398 0.3961 1.0329 0.145 Uiso 0.45 1 calc PR A 1
H17B H 0.7875 0.3876 1.0219 0.145 Uiso 0.45 1 calc PR A 1
H17C H 0.6878 0.3311 1.0010 0.145 Uiso 0.45 1 calc PR A 1
C18B C 0.4795(16) 0.4069(8) 0.8943(11) 0.062(4) Uiso 0.45 1 d P A 1
H18A H 0.4622 0.4164 0.9507 0.093 Uiso 0.45 1 calc PR A 1
H18B H 0.4385 0.3673 0.8750 0.093 Uiso 0.45 1 calc PR A 1
H18C H 0.4440 0.4400 0.8553 0.093 Uiso 0.45 1 calc PR A 1
C19B C 0.7061(19) 0.4927(9) 0.9169(12) 0.106(6) Uiso 0.45 1 d P A 1
H19A H 0.6409 0.5118 0.9464 0.127 Uiso 0.45 1 calc PR A 1
H19B H 0.7906 0.4948 0.9556 0.127 Uiso 0.45 1 calc PR A 1
C20B C 0.6051(14) 0.2436(7) 0.8742(10) 0.076(4) Uiso 0.45 1 d P A 1
H20A H 0.6073 0.1982 0.8786 0.114 Uiso 0.45 1 calc PR A 1
H20B H 0.5167 0.2572 0.8509 0.114 Uiso 0.45 1 calc PR A 1
H20C H 0.6321 0.2619 0.9302 0.114 Uiso 0.45 1 calc PR A 1
C21B C 0.8659(13) 0.2208(6) 0.8371(9) 0.051(3) Uiso 0.45 1 d P A 1
H21A H 0.8482 0.1812 0.8641 0.061 Uiso 0.45 1 calc PR A 1
H21B H 0.9087 0.2122 0.7884 0.061 Uiso 0.45 1 calc PR A 1
C22B C 0.6386(13) 0.2114(6) 0.7097(9) 0.060(3) Uiso 0.45 1 d P A 1
H22A H 0.6283 0.1696 0.7317 0.090 Uiso 0.45 1 calc PR A 1
H22B H 0.6974 0.2098 0.6688 0.090 Uiso 0.45 1 calc PR A 1
H22C H 0.5541 0.2272 0.6822 0.090 Uiso 0.45 1 calc PR A 1
P6A P 0.9755(2) 0.37855(11) 0.85171(14) 0.0430(4) Uiso 0.55 1 d P A 3
C1A C 0.3933(12) 0.3407(6) 0.6980(8) 0.039(3) Uiso 0.55 1 d P A 3
H1AA H 0.4193 0.3083 0.7412 0.046 Uiso 0.55 1 calc PR A 3
H1AB H 0.3364 0.3706 0.7206 0.046 Uiso 0.55 1 calc PR A 3
C2A C 0.3114(15) 0.3080(7) 0.6118(10) 0.068(4) Uiso 0.55 1 d P A 3
H2AA H 0.2352 0.2867 0.6255 0.102 Uiso 0.55 1 calc PR A 3
H2AB H 0.3669 0.2779 0.5897 0.102 Uiso 0.55 1 calc PR A 3
H2AC H 0.2836 0.3401 0.5693 0.102 Uiso 0.55 1 calc PR A 3
C3A C 0.4767(10) 0.4602(5) 0.6440(7) 0.044(2) Uiso 0.55 1 d P A 3
H3AA H 0.4602 0.4816 0.6954 0.053 Uiso 0.55 1 calc PR A 3
H3AB H 0.5469 0.4835 0.6241 0.053 Uiso 0.55 1 calc PR A 3
C4A C 0.3570(13) 0.4683(6) 0.5782(9) 0.075(3) Uiso 0.55 1 d P A 3
H4AA H 0.3377 0.5126 0.5701 0.113 Uiso 0.55 1 calc PR A 3
H4AB H 0.2839 0.4474 0.5968 0.113 Uiso 0.55 1 calc PR A 3
H4AC H 0.3713 0.4500 0.5250 0.113 Uiso 0.55 1 calc PR A 3
C5A C 0.5657(7) 0.3471(4) 0.5724(5) 0.0325(15) Uiso 0.55 1 d P A 3
H5AA H 0.5552 0.3015 0.5754 0.039 Uiso 0.55 1 calc PR A 3
H5AB H 0.4969 0.3630 0.5273 0.039 Uiso 0.55 1 calc PR A 3
C6A C 0.6875(13) 0.3602(6) 0.5507(9) 0.070(4) Uiso 0.55 1 d P A 3
H6AA H 0.6859 0.4030 0.5278 0.084 Uiso 0.55 1 calc PR A 3
H6AB H 0.7021 0.3313 0.5055 0.084 Uiso 0.55 1 calc PR A 3
C7A C 0.8964(10) 0.2784(5) 0.6159(6) 0.055(2) Uiso 0.55 1 d P A 3
H7AA H 0.9910 0.2859 0.6284 0.066 Uiso 0.55 1 calc PR A 3
H7AB H 0.8784 0.2506 0.6614 0.066 Uiso 0.55 1 calc PR A 3
C8A C 0.8802(16) 0.2395(8) 0.5446(11) 0.096(5) Uiso 0.55 1 d P A 3
H8AA H 0.9302 0.2013 0.5583 0.144 Uiso 0.55 1 calc PR A 3
H8AB H 0.9109 0.2611 0.4983 0.144 Uiso 0.55 1 calc PR A 3
H8AC H 0.7882 0.2292 0.5276 0.144 Uiso 0.55 1 calc PR A 3
C9A C 0.9608(10) 0.4077(5) 0.6071(7) 0.060(3) Uiso 0.55 1 d P A 3
H9AA H 0.9451 0.4502 0.6266 0.072 Uiso 0.55 1 calc PR A 3
H9AB H 1.0453 0.3941 0.6395 0.072 Uiso 0.55 1 calc PR A 3
C10A C 0.9761(12) 0.4129(6) 0.5191(8) 0.064(3) Uiso 0.55 1 d P A 3
H10D H 1.0431 0.4437 0.5143 0.096 Uiso 0.55 1 calc PR A 3
H10E H 0.8938 0.4259 0.4848 0.096 Uiso 0.55 1 calc PR A 3
H10F H 1.0016 0.3725 0.4993 0.096 Uiso 0.55 1 calc PR A 3
C11A C 0.8244(11) 0.5295(5) 0.6675(7) 0.060(2) Uiso 0.55 1 d P A 3
H11D H 0.8428 0.5734 0.6808 0.091 Uiso 0.55 1 calc PR A 3
H11E H 0.7457 0.5262 0.6247 0.091 Uiso 0.55 1 calc PR A 3
H11F H 0.8974 0.5109 0.6460 0.091 Uiso 0.55 1 calc PR A 3
C12A C 0.6910(10) 0.5488(5) 0.8016(7) 0.062(2) Uiso 0.55 1 d P A 3
H12C H 0.7262 0.5902 0.7935 0.093 Uiso 0.55 1 calc PR A 3
H12D H 0.6872 0.5427 0.8613 0.093 Uiso 0.55 1 calc PR A 3
H12E H 0.6036 0.5454 0.7682 0.093 Uiso 0.55 1 calc PR A 3
C13A C 0.9564(10) 0.5081(5) 0.8390(7) 0.061(2) Uiso 0.55 1 d P A 3
H13D H 0.9925 0.5467 0.8192 0.073 Uiso 0.55 1 calc PR A 3
H13E H 0.9391 0.5154 0.8966 0.073 Uiso 0.55 1 calc PR A 3
C14A C 1.0529(11) 0.4557(5) 0.8404(8) 0.070(3) Uiso 0.55 1 d P A 3
H14C H 1.1255 0.4619 0.8880 0.084 Uiso 0.55 1 calc PR A 3
H14D H 1.0886 0.4563 0.7875 0.084 Uiso 0.55 1 calc PR A 3
C15A C 1.1041(11) 0.3229(5) 0.8209(7) 0.059(3) Uiso 0.55 1 d P A 3
H15D H 1.1873 0.3298 0.8583 0.088 Uiso 0.55 1 calc PR A 3
H15E H 1.1137 0.3309 0.7625 0.088 Uiso 0.55 1 calc PR A 3
H15F H 1.0765 0.2798 0.8263 0.088 Uiso 0.55 1 calc PR A 3
C16A C 1.0202(10) 0.3639(5) 0.9705(7) 0.059(2) Uiso 0.55 1 d P A 3
H16D H 1.1144 0.3666 0.9880 0.089 Uiso 0.55 1 calc PR A 3
H16E H 0.9908 0.3223 0.9835 0.089 Uiso 0.55 1 calc PR A 3
H16F H 0.9782 0.3951 1.0008 0.089 Uiso 0.55 1 calc PR A 3
C17A C 0.7285(9) 0.4503(4) 0.9908(6) 0.060(2) Uiso 0.55 1 d P A 3
H17D H 0.6685 0.4509 1.0310 0.090 Uiso 0.55 1 calc PR A 3
H17E H 0.7415 0.4927 0.9718 0.090 Uiso 0.55 1 calc PR A 3
H17F H 0.8118 0.4329 1.0181 0.090 Uiso 0.55 1 calc PR A 3
C18A C 0.4856(12) 0.4242(6) 0.8889(8) 0.054(3) Uiso 0.55 1 d P A 3
H18D H 0.4661 0.4320 0.9452 0.081 Uiso 0.55 1 calc PR A 3
H18E H 0.4300 0.3907 0.8618 0.081 Uiso 0.55 1 calc PR A 3
H18F H 0.4697 0.4621 0.8549 0.081 Uiso 0.55 1 calc PR A 3
C19A C 0.6618(9) 0.3220(4) 0.9654(6) 0.0519(19) Uiso 0.55 1 d P A 3
H19D H 0.7494 0.3152 0.9988 0.062 Uiso 0.55 1 calc PR A 3
H19C H 0.5995 0.3251 1.0047 0.062 Uiso 0.55 1 calc PR A 3
C20A C 0.6249(9) 0.2677(4) 0.9043(6) 0.051(2) Uiso 0.55 1 d P A 3
H20D H 0.5301 0.2687 0.8840 0.062 Uiso 0.55 1 calc PR A 3
H20E H 0.6457 0.2283 0.9353 0.062 Uiso 0.55 1 calc PR A 3
C21A C 0.8532(12) 0.2209(6) 0.8631(8) 0.063(3) Uiso 0.55 1 d P A 3
H21C H 0.8233 0.1787 0.8719 0.095 Uiso 0.55 1 calc PR A 3
H21D H 0.8867 0.2402 0.9177 0.095 Uiso 0.55 1 calc PR A 3
H21E H 0.9222 0.2193 0.8293 0.095 Uiso 0.55 1 calc PR A 3
C22A C 0.6187(10) 0.2112(5) 0.7437(7) 0.055(2) Uiso 0.55 1 d P A 3
H22D H 0.6233 0.1720 0.7752 0.082 Uiso 0.55 1 calc PR A 3
H22E H 0.6522 0.2048 0.6914 0.082 Uiso 0.55 1 calc PR A 3
H22F H 0.5284 0.2251 0.7304 0.082 Uiso 0.55 1 calc PR A 3
F1 F 0.1856(5) 0.6403(2) 0.8136(4) 0.1125(15) Uani 1 1 d . B .
F2 F 0.3762(7) 0.6183(2) 0.6784(4) 0.136(2) Uani 1 1 d . B .
F3B F 0.3631(11) 0.5772(5) 0.8040(7) 0.100(3) Uiso 0.45 1 d P B 1
F4B F 0.3724(11) 0.6843(5) 0.7901(7) 0.094(3) Uiso 0.45 1 d P B 1
F5B F 0.2024(14) 0.6795(7) 0.6800(10) 0.126(5) Uiso 0.45 1 d P B 1
F6B F 0.1926(13) 0.5757(7) 0.6897(9) 0.119(4) Uiso 0.45 1 d P B 1
F3A F 0.3069(10) 0.5622(4) 0.7849(6) 0.096(2) Uiso 0.55 1 d P B 3
F4A F 0.3985(11) 0.6588(6) 0.8116(7) 0.122(4) Uiso 0.55 1 d P B 3
F5A F 0.2441(13) 0.6996(7) 0.7071(9) 0.156(5) Uiso 0.55 1 d P B 3
F6A F 0.1545(12) 0.6038(6) 0.6860(8) 0.124(3) Uiso 0.55 1 d P B 3

loop_
_atom_site_aniso_label
_atom_site_aniso_U_11
_atom_site_aniso_U_22
_atom_site_aniso_U_33
_atom_site_aniso_U_23
_atom_site_aniso_U_13
_atom_site_aniso_U_12
Re1 0.03241(8) 0.03018(8) 0.02931(8) -0.00101(5) 0.00539(5) -0.00223(5)
P1 0.0333(5) 0.0412(5) 0.0361(5) -0.0018(4) 0.0039(4) -0.0002(4)
P2 0.0393(6) 0.0587(6) 0.0364(5) -0.0083(5) 0.0080(4) 0.0034(5)
P3 0.0616(7) 0.0361(5) 0.0479(7) -0.0018(5) 0.0049(5) -0.0146(5)
P4 0.0515(7) 0.0710(8) 0.0453(6) -0.0226(6) 0.0136(5) -0.0032(6)
P5 0.0495(6) 0.0331(5) 0.0736(9) 0.0120(5) 0.0131(6) 0.0018(5)
P7 0.0754(10) 0.0666(9) 0.0626(9) 0.0037(7) 0.0116(7) -0.0058(7)
F1 0.103(3) 0.122(3) 0.124(4) -0.007(3) 0.051(3) 0.010(3)
F2 0.170(6) 0.143(5) 0.117(4) -0.012(3) 0.083(4) -0.025(3)

loop_
_atom_type_symbol
_atom_type_description
_atom_type_scat_dispersion_real
_atom_type_scat_dispersion_imag
_atom_type_scat_source
C C 0.0033 0.0016 'International Tables Vol C Tables 4.2.6.8 and 6.1.1.4'
H H 0.0000 0.0000 'International Tables Vol C Tables 4.2.6.8 and 6.1.1.4'
F F 0.0171 0.0103 'International Tables Vol C Tables 4.2.6.8 and 6.1.1.4'
P P 0.1023 0.0942 'International Tables Vol C Tables 4.2.6.8 and 6.1.1.4'
Re Re -1.0185 7.2310 'International Tables Vol C Tables 4.2.6.8 and 6.1.1.4'

loop_
_geom_angle_atom_site_label_1
_geom_angle_atom_site_label_2
_geom_angle_atom_site_label_3
_geom_angle
_geom_angle_site_symmetry_1
_geom_angle_site_symmetry_3
_geom_angle_publ_flag
P6B Re1 P5 79.17(8) . . ?
P6B Re1 P3 95.23(8) . . ?
P5 Re1 P3 170.53(5) . . ?
P6B Re1 P4 92.25(8) . . ?
P5 Re1 P4 85.69(5) . . ?
P3 Re1 P4 86.92(5) . . ?
P6B Re1 P1 168.25(7) . . ?
P5 Re1 P1 91.45(4) . . ?
P3 Re1 P1 94.98(4) . . ?
P4 Re1 P1 94.08(4) . . ?
P6B Re1 P2 92.37(7) . . ?
P5 Re1 P2 94.76(5) . . ?
P3 Re1 P2 93.09(5) . . ?
P4 Re1 P2 175.36(4) . . ?
P1 Re1 P2 81.29(4) . . ?
P6B Re1 P6A 15.61(7) . . ?
P5 Re1 P6A 94.77(6) . . ?
P3 Re1 P6A 79.73(6) . . ?
P4 Re1 P6A 93.17(6) . . ?
P1 Re1 P6A 170.78(6) . . ?
P2 Re1 P6A 91.39(6) . . ?
C3A P1 C1A 101.7(5) . . ?
C3A P1 C5B 88.0(5) . . ?
C1A P1 C5B 110.1(6) . . ?
C3A P1 C5A 101.9(4) . . ?
C1A P1 C5A 101.9(5) . . ?
C5B P1 C5A 14.8(4) . . ?
C3A P1 C1B 108.3(7) . . ?
C1A P1 C1B 8.2(8) . . ?
C5B P1 C1B 104.9(7) . . ?
C5A P1 C1B 95.4(6) . . ?
C3A P1 C3B 13.2(6) . . ?
C1A P1 C3B 91.4(6) . . ?
C5B P1 C3B 99.2(7) . . ?
C5A P1 C3B 112.4(6) . . ?
C1B P1 C3B 98.7(7) . . ?
C3A P1 Re1 118.5(3) . . ?
C1A P1 Re1 122.5(4) . . ?
C5B P1 Re1 110.7(5) . . ?
C5A P1 Re1 107.5(2) . . ?
C1B P1 Re1 120.8(6) . . ?
C3B P1 Re1 119.6(5) . . ?
C7A P2 C9B 81.0(5) . . ?
C7A P2 C6A 100.6(5) . . ?
C9B P2 C6A 112.0(6) . . ?
C7A P2 C6B 110.5(4) . . ?
C9B P2 C6B 103.8(5) . . ?
C6A P2 C6B 13.4(5) . . ?
C7A P2 C7B 17.9(5) . . ?
C9B P2 C7B 98.9(6) . . ?
C6A P2 C7B 93.9(6) . . ?
C6B P2 C7B 106.0(5) . . ?
C7A P2 C9A 97.5(5) . . ?
C9B P2 C9A 17.4(4) . . ?
C6A P2 C9A 103.5(5) . . ?
C6B P2 C9A 92.8(4) . . ?
C7B P2 C9A 115.3(6) . . ?
C7A P2 Re1 124.6(3) . . ?
C9B P2 Re1 125.0(4) . . ?
C6A P2 Re1 109.3(4) . . ?
C6B P2 Re1 108.5(3) . . ?
C7B P2 Re1 113.0(5) . . ?
C9A P2 Re1 118.2(3) . . ?
C13B P3 C12B 101.6(7) . . ?
C13B P3 C11A 81.5(6) . . ?
C12B P3 C11A 114.8(6) . . ?
C13B P3 C11B 98.8(7) . . ?
C12B P3 C11B 98.1(7) . . ?
C11A P3 C11B 21.8(5) . . ?
C13B P3 C13A 20.4(5) . . ?
C12B P3 C13A 86.1(6) . . ?
C11A P3 C13A 100.0(5) . . ?
C11B P3 C13A 114.4(6) . . ?
C13B P3 C12A 108.6(6) . . ?
C12B P3 C12A 21.2(5) . . ?
C11A P3 C12A 95.5(5) . . ?
C11B P3 C12A 77.3(6) . . ?
C13A P3 C12A 98.3(5) . . ?
C13B P3 Re1 116.6(5) . . ?
C12B P3 Re1 111.4(5) . . ?
C11A P3 Re1 125.0(3) . . ?
C11B P3 Re1 126.4(4) . . ?
C13A P3 Re1 111.4(3) . . ?
C12A P3 Re1 121.7(3) . . ?
C17B P4 C18A 102.8(8) . . ?
C17B P4 C17A 54.2(6) . . ?
C18A P4 C17A 98.5(5) . . ?
C17B P4 C18B 96.8(9) . . ?
C18A P4 C18B 12.0(6) . . ?
C17A P4 C18B 103.5(6) . . ?
C17B P4 C19A 40.4(6) . . ?
C18A P4 C19A 100.8(5) . . ?
C17A P4 C19A 94.6(4) . . ?
C18B P4 C19A 89.5(6) . . ?
C17B P4 C19B 98.6(8) . . ?
C18A P4 C19B 87.7(7) . . ?
C17A P4 C19B 44.4(6) . . ?
C18B P4 C19B 98.9(8) . . ?
C19A P4 C19B 139.0(6) . . ?
C17B P4 Re1 131.6(6) . . ?
C18A P4 Re1 121.1(4) . . ?
C17A P4 Re1 128.8(3) . . ?
C18B P4 Re1 122.0(5) . . ?
C19A P4 Re1 107.0(3) . . ?
C19B P4 Re1 102.2(6) . . ?
C22A P5 C20B 77.7(6) . . ?
C22A P5 C21A 101.9(5) . . ?
C20B P5 C21A 93.3(6) . . ?
C22A P5 C21B 97.7(5) . . ?
C20B P5 C21B 105.7(7) . . ?
C21A P5 C21B 14.0(6) . . ?
C22A P5 C20A 98.7(4) . . ?
C20B P5 C20A 21.2(5) . . ?
C21A P5 C20A 92.1(5) . . ?
C21B P5 C20A 106.0(5) . . ?
C22A P5 C22B 17.3(5) . . ?
C20B P5 C22B 94.9(6) . . ?
C21A P5 C22B 101.9(6) . . ?
C21B P5 C22B 93.9(6) . . ?
C20A P5 C22B 115.9(5) . . ?
C22A P5 Re1 129.7(4) . . ?
C20B P5 Re1 124.3(5) . . ?
C21A P5 Re1 118.8(4) . . ?
C21B P5 Re1 114.5(4) . . ?
C20A P5 Re1 107.5(3) . . ?
C22B P5 Re1 118.1(4) . . ?
F6A P7 F3A 89.3(6) . . ?
F6A P7 F4B 153.8(6) . . ?
F3A P7 F4B 115.9(6) . . ?
F6A P7 F4A 174.3(6) . . ?
F3A P7 F4A 91.6(6) . . ?
F4B P7 F4A 24.4(5) . . ?
F6A P7 F5B 64.6(7) . . ?
F3A P7 F5B 153.8(7) . . ?
F4B P7 F5B 90.3(7) . . ?
F4A P7 F5B 114.6(7) . . ?
F6A P7 F2 95.3(5) . . ?
F3A P7 F2 92.4(4) . . ?
F4B P7 F2 90.9(5) . . ?
F4A P7 F2 90.3(5) . . ?
F5B P7 F2 88.2(6) . . ?
F6A P7 F1 85.2(5) . . ?
F3A P7 F1 86.6(4) . . ?
F4B P7 F1 89.0(4) . . ?
F4A P7 F1 89.2(5) . . ?
F5B P7 F1 92.9(6) . . ?
F2 P7 F1 178.9(3) . . ?
F6A P7 F3B 114.0(7) . . ?
F3A P7 F3B 24.9(4) . . ?
F4B P7 F3B 91.7(6) . . ?
F4A P7 F3B 67.3(6) . . ?
F5B P7 F3B 175.0(7) . . ?
F2 P7 F3B 87.2(5) . . ?
F1 P7 F3B 91.7(5) . . ?
F6A P7 F5A 89.1(6) . . ?
F3A P7 F5A 176.3(6) . . ?
F4B P7 F5A 65.3(6) . . ?
F4A P7 F5A 89.6(6) . . ?
F5B P7 F5A 25.1(6) . . ?
F2 P7 F5A 91.1(5) . . ?
F1 P7 F5A 89.9(5) . . ?
F3B P7 F5A 156.8(7) . . ?
F6A P7 F6B 25.7(6) . . ?
F3A P7 F6B 67.3(6) . . ?
F4B P7 F6B 173.5(6) . . ?
F4A P7 F6B 157.5(7) . . ?
F5B P7 F6B 86.8(8) . . ?
F2 P7 F6B 83.3(5) . . ?
F1 P7 F6B 96.9(5) . . ?
F3B P7 F6B 90.8(7) . . ?
F5A P7 F6B 111.9(7) . . ?
C15B P6B C16B 95.0(6) . . ?
C15B P6B C14B 102.0(6) . . ?
C16B P6B C14B 98.7(6) . . ?
C15B P6B Re1 122.4(5) . . ?
C16B P6B Re1 125.6(4) . . ?
C14B P6B Re1 108.8(4) . . ?
C2B C1B P1 128.0(14) . . ?
C2B C1B H1BA 105.3 . . ?
P1 C1B H1BA 105.3 . . ?
C2B C1B H1BB 105.3 . . ?
P1 C1B H1BB 105.3 . . ?
H1BA C1B H1BB 106.0 . . ?
C1B C2B H2BA 109.5 . . ?
C1B C2B H2BB 109.5 . . ?
H2BA C2B H2BB 109.5 . . ?
C1B C2B H2BC 109.5 . . ?
H2BA C2B H2BC 109.5 . . ?
H2BB C2B H2BC 109.5 . . ?
C4B C3B P1 119.2(11) . . ?
C4B C3B H3BA 107.5 . . ?
P1 C3B H3BA 107.5 . . ?
C4B C3B H3BB 107.5 . . ?
P1 C3B H3BB 107.5 . . ?
H3BA C3B H3BB 107.0 . . ?
C3B C4B H4BA 109.5 . . ?
C3B C4B H4BB 109.5 . . ?
H4BA C4B H4BB 109.5 . . ?
C3B C4B H4BC 109.5 . . ?
H4BA C4B H4BC 109.5 . . ?
H4BB C4B H4BC 109.5 . . ?
C6B C5B P1 113.7(9) . . ?
C6B C5B H5BA 108.8 . . ?
P1 C5B H5BA 108.8 . . ?
C6B C5B H5BB 108.8 . . ?
P1 C5B H5BB 108.8 . . ?
H5BA C5B H5BB 107.7 . . ?
C5B C6B P2 113.5(8) . . ?
C5B C6B H6BA 108.9 . . ?
P2 C6B H6BA 108.9 . . ?
C5B C6B H6BB 108.9 . . ?
P2 C6B H6BB 108.9 . . ?
H6BA C6B H6BB 107.7 . . ?
C8B C7B P2 111.0(10) . . ?
C8B C7B H7BA 109.4 . . ?
P2 C7B H7BA 109.4 . . ?
C8B C7B H7BB 109.4 . . ?
P2 C7B H7BB 109.4 . . ?
H7BA C7B H7BB 108.0 . . ?
C7B C8B H8BA 109.5 . . ?
C7B C8B H8BB 109.5 . . ?
H8BA C8B H8BB 109.5 . . ?
C7B C8B H8BC 109.5 . . ?
H8BA C8B H8BC 109.5 . . ?
H8BB C8B H8BC 109.5 . . ?
C10B C9B P2 114.8(9) . . ?
C10B C9B H9BA 108.6 . . ?
P2 C9B H9BA 108.6 . . ?
C10B C9B H9BB 108.6 . . ?
P2 C9B H9BB 108.6 . . ?
H9BA C9B H9BB 107.6 . . ?
C9B C10B H10A 109.5 . . ?
C9B C10B H10B 109.5 . . ?
H10A C10B H10B 109.5 . . ?
C9B C10B H10C 109.5 . . ?
H10A C10B H10C 109.5 . . ?
H10B C10B H10C 109.5 . . ?
P3 C11B H11A 109.5 . . ?
P3 C11B H11B 109.5 . . ?
H11A C11B H11B 109.5 . . ?
P3 C11B H11C 109.5 . . ?
H11A C11B H11C 109.5 . . ?
H11B C11B H11C 109.5 . . ?
C19B C12B P3 108.1(12) . . ?
C19B C12B H12A 110.1 . . ?
P3 C12B H12A 110.1 . . ?
C19B C12B H12B 110.1 . . ?
P3 C12B H12B 110.1 . . ?
H12A C12B H12B 108.4 . . ?
P3 C13B H13A 109.5 . . ?
P3 C13B H13B 109.5 . . ?
H13A C13B H13B 109.5 . . ?
P3 C13B H13C 109.5 . . ?
H13A C13B H13C 109.5 . . ?
H13B C13B H13C 109.5 . . ?
C21B C14B P6B 113.4(9) . . ?
C21B C14B H14A 108.9 . . ?
P6B C14B H14A 108.9 . . ?
C21B C14B H14B 108.9 . . ?
P6B C14B H14B 108.9 . . ?
H14A C14B H14B 107.7 . . ?
P6B C15B H15A 109.5 . . ?
P6B C15B H15B 109.5 . . ?
H15A C15B H15B 109.5 . . ?
P6B C15B H15C 109.5 . . ?
H15A C15B H15C 109.5 . . ?
H15B C15B H15C 109.5 . . ?
P6B C16B H16A 109.5 . . ?
P6B C16B H16B 109.5 . . ?
H16A C16B H16B 109.5 . . ?
P6B C16B H16C 109.5 . . ?
H16A C16B H16C 109.5 . . ?
H16B C16B H16C 109.5 . . ?
P4 C17B H17A 109.5 . . ?
P4 C17B H17B 109.5 . . ?
H17A C17B H17B 109.5 . . ?
P4 C17B H17C 109.5 . . ?
H17A C17B H17C 109.5 . . ?
H17B C17B H17C 109.5 . . ?
P4 C18B H18A 109.5 . . ?
P4 C18B H18B 109.5 . . ?
H18A C18B H18B 109.5 . . ?
P4 C18B H18C 109.5 . . ?
H18A C18B H18C 109.5 . . ?
H18B C18B H18C 109.5 . . ?
C12B C19B P4 118.5(13) . . ?
C12B C19B H19A 107.7 . . ?
P4 C19B H19A 107.7 . . ?
C12B C19B H19B 107.7 . . ?
P4 C19B H19B 107.7 . . ?
H19A C19B H19B 107.1 . . ?
P5 C20B H20A 109.5 . . ?
P5 C20B H20B 109.5 . . ?
H20A C20B H20B 109.5 . . ?
P5 C20B H20C 109.5 . . ?
H20A C20B H20C 109.5 . . ?
H20B C20B H20C 109.5 . . ?
C14B C21B P5 100.0(8) . . ?
C14B C21B H21A 111.8 . . ?
P5 C21B H21A 111.8 . . ?
C14B C21B H21B 111.8 . . ?
P5 C21B H21B 111.8 . . ?
H21A C21B H21B 109.5 . . ?
P5 C22B H22A 109.5 . . ?
P5 C22B H22B 109.5 . . ?
H22A C22B H22B 109.5 . . ?
P5 C22B H22C 109.5 . . ?
H22A C22B H22C 109.5 . . ?
H22B C22B H22C 109.5 . . ?
C14A P6A C16A 102.2(5) . . ?
C14A P6A C15A 101.0(5) . . ?
C16A P6A C15A 95.6(5) . . ?
C14A P6A Re1 110.8(4) . . ?
C16A P6A Re1 123.5(3) . . ?
C15A P6A Re1 120.2(4) . . ?
C2A C1A P1 112.1(8) . . ?
C2A C1A H1AA 109.2 . . ?
P1 C1A H1AA 109.2 . . ?
C2A C1A H1AB 109.2 . . ?
P1 C1A H1AB 109.2 . . ?
H1AA C1A H1AB 107.9 . . ?
C1A C2A H2AA 109.5 . . ?
C1A C2A H2AB 109.5 . . ?
H2AA C2A H2AB 109.5 . . ?
C1A C2A H2AC 109.5 . . ?
H2AA C2A H2AC 109.5 . . ?
H2AB C2A H2AC 109.5 . . ?
C4A C3A P1 122.1(8) . . ?
C4A C3A H3AA 106.8 . . ?
P1 C3A H3AA 106.8 . . ?
C4A C3A H3AB 106.8 . . ?
P1 C3A H3AB 106.8 . . ?
H3AA C3A H3AB 106.7 . . ?
C3A C4A H4AA 109.5 . . ?
C3A C4A H4AB 109.5 . . ?
H4AA C4A H4AB 109.5 . . ?
C3A C4A H4AC 109.5 . . ?
H4AA C4A H4AC 109.5 . . ?
H4AB C4A H4AC 109.5 . . ?
C6A C5A P1 113.7(7) . . ?
C6A C5A H5AA 108.8 . . ?
P1 C5A H5AA 108.8 . . ?
C6A C5A H5AB 108.8 . . ?
P1 C5A H5AB 108.8 . . ?
H5AA C5A H5AB 107.7 . . ?
C5A C6A P2 114.0(9) . . ?
C5A C6A H6AA 108.7 . . ?
P2 C6A H6AA 108.7 . . ?
C5A C6A H6AB 108.7 . . ?
P2 C6A H6AB 108.7 . . ?
H6AA C6A H6AB 107.6 . . ?
C8A C7A P2 134.7(10) . . ?
C8A C7A H7AA 103.5 . . ?
P2 C7A H7AA 103.5 . . ?
C8A C7A H7AB 103.5 . . ?
P2 C7A H7AB 103.5 . . ?
H7AA C7A H7AB 105.3 . . ?
C7A C8A H8AA 109.5 . . ?
C7A C8A H8AB 109.5 . . ?
H8AA C8A H8AB 109.5 . . ?
C7A C8A H8AC 109.5 . . ?
H8AA C8A H8AC 109.5 . . ?
H8AB C8A H8AC 109.5 . . ?
C10A C9A P2 121.2(8) . . ?
C10A C9A H9AA 107.0 . . ?
P2 C9A H9AA 107.0 . . ?
C10A C9A H9AB 107.0 . . ?
P2 C9A H9AB 107.0 . . ?
H9AA C9A H9AB 106.8 . . ?
C9A C10A H10D 109.5 . . ?
C9A C10A H10E 109.5 . . ?
H10D C10A H10E 109.5 . . ?
C9A C10A H10F 109.5 . . ?
H10D C10A H10F 109.5 . . ?
H10E C10A H10F 109.5 . . ?
P3 C11A H11D 109.5 . . ?
P3 C11A H11E 109.5 . . ?
H11D C11A H11E 109.5 . . ?
P3 C11A H11F 109.5 . . ?
H11D C11A H11F 109.5 . . ?
H11E C11A H11F 109.5 . . ?
P3 C12A H12C 109.5 . . ?
P3 C12A H12D 109.5 . . ?
H12C C12A H12D 109.5 . . ?
P3 C12A H12E 109.5 . . ?
H12C C12A H12E 109.5 . . ?
H12D C12A H12E 109.5 . . ?
C14A C13A P3 109.6(7) . . ?
C14A C13A H13D 109.8 . . ?
P3 C13A H13D 109.8 . . ?
C14A C13A H13E 109.8 . . ?
P3 C13A H13E 109.8 . . ?
H13D C13A H13E 108.2 . . ?
C13A C14A P6A 111.3(8) . . ?
C13A C14A H14C 109.4 . . ?
P6A C14A H14C 109.4 . . ?
C13A C14A H14D 109.4 . . ?
P6A C14A H14D 109.4 . . ?
H14C C14A H14D 108.0 . . ?
P6A C15A H15D 109.5 . . ?
P6A C15A H15E 109.5 . . ?
H15D C15A H15E 109.5 . . ?
P6A C15A H15F 109.5 . . ?
H15D C15A H15F 109.5 . . ?
H15E C15A H15F 109.5 . . ?
P6A C16A H16D 109.5 . . ?
P6A C16A H16E 109.5 . . ?
H16D C16A H16E 109.5 . . ?
P6A C16A H16F 109.5 . . ?
H16D C16A H16F 109.5 . . ?
H16E C16A H16F 109.5 . . ?
P4 C17A H17D 109.5 . . ?
P4 C17A H17E 109.5 . . ?
H17D C17A H17E 109.5 . . ?
P4 C17A H17F 109.5 . . ?
H17D C17A H17F 109.5 . . ?
H17E C17A H17F 109.5 . . ?
P4 C18A H18D 109.5 . . ?
P4 C18A H18E 109.5 . . ?
H18D C18A H18E 109.5 . . ?
P4 C18A H18F 109.5 . . ?
H18D C18A H18F 109.5 . . ?
H18E C18A H18F 109.5 . . ?
C20A C19A P4 108.6(6) . . ?
C20A C19A H19D 110.0 . . ?
P4 C19A H19D 110.0 . . ?
C20A C19A H19C 110.0 . . ?
P4 C19A H19C 110.0 . . ?
H19D C19A H19C 108.4 . . ?
C19A C20A P5 114.1(6) . . ?
C19A C20A H20D 108.7 . . ?
P5 C20A H20D 108.7 . . ?
C19A C20A H20E 108.7 . . ?
P5 C20A H20E 108.7 . . ?
H20D C20A H20E 107.6 . . ?
P5 C21A H21C 109.5 . . ?
P5 C21A H21D 109.5 . . ?
H21C C21A H21D 109.5 . . ?
P5 C21A H21E 109.5 . . ?
H21C C21A H21E 109.5 . . ?
H21D C21A H21E 109.5 . . ?
P5 C22A H22D 109.5 . . ?
P5 C22A H22E 109.5 . . ?
H22D C22A H22E 109.5 . . ?
P5 C22A H22F 109.5 . . ?
H22D C22A H22F 109.5 . . ?
H22E C22A H22F 109.5 . . ?

loop_
_geom_bond_atom_site_label_1
_geom_bond_atom_site_label_2
_geom_bond_distance
_geom_bond_site_symmetry_2
_geom_bond_publ_flag
Re1 P6B 2.367(3) . ?
Re1 P5 2.3816(11) . ?
Re1 P3 2.3875(11) . ?
Re1 P4 2.3878(12) . ?
Re1 P1 2.4027(10) . ?
Re1 P2 2.4078(11) . ?
Re1 P6A 2.414(2) . ?
P1 C3A 1.811(10) . ?
P1 C1A 1.851(12) . ?
P1 C5B 1.852(14) . ?
P1 C5A 1.867(7) . ?
P1 C1B 1.88(2) . ?
P1 C3B 1.887(16) . ?
P2 C7A 1.806(10) . ?
P2 C9B 1.808(13) . ?
P2 C6A 1.838(13) . ?
P2 C6B 1.846(9) . ?
P2 C7B 1.916(14) . ?
P2 C9A 1.936(11) . ?
P3 C13B 1.838(15) . ?
P3 C12B 1.840(16) . ?
P3 C11A 1.849(10) . ?
P3 C11B 1.852(13) . ?
P3 C13A 1.862(11) . ?
P3 C12A 1.866(10) . ?
P4 C17B 1.659(18) . ?
P4 C18A 1.829(12) . ?
P4 C17A 1.832(9) . ?
P4 C18B 1.840(17) . ?
P4 C19A 1.975(9) . ?
P4 C19B 1.999(18) . ?
P5 C22A 1.743(10) . ?
P5 C20B 1.763(15) . ?
P5 C21A 1.851(12) . ?
P5 C21B 1.853(13) . ?
P5 C20A 1.935(9) . ?
P5 C22B 1.984(13) . ?
P7 F6A 1.554(12) . ?
P7 F3A 1.560(9) . ?
P7 F4B 1.575(11) . ?
P7 F4A 1.580(11) . ?
P7 F5B 1.583(14) . ?
P7 F2 1.585(5) . ?
P7 F1 1.591(5) . ?
P7 F3B 1.592(11) . ?
P7 F5A 1.610(14) . ?
P7 F6B 1.612(13) . ?
P6B C15B 1.821(14) . ?
P6B C16B 1.828(14) . ?
P6B C14B 1.898(13) . ?
C1B C2B 1.39(2) . ?
C1B H1BA 0.9700 . ?
C1B H1BB 0.9700 . ?
C2B H2BA 0.9600 . ?
C2B H2BB 0.9600 . ?
C2B H2BC 0.9600 . ?
C3B C4B 1.52(2) . ?
C3B H3BA 0.9700 . ?
C3B H3BB 0.9700 . ?
C4B H4BA 0.9600 . ?
C4B H4BB 0.9600 . ?
C4B H4BC 0.9600 . ?
C5B C6B 1.457(17) . ?
C5B H5BA 0.9700 . ?
C5B H5BB 0.9700 . ?
C6B H6BA 0.9700 . ?
C6B H6BB 0.9700 . ?
C7B C8B 1.58(2) . ?
C7B H7BA 0.9700 . ?
C7B H7BB 0.9700 . ?
C8B H8BA 0.9600 . ?
C8B H8BB 0.9600 . ?
C8B H8BC 0.9600 . ?
C9B C10B 1.58(2) . ?
C9B H9BA 0.9700 . ?
C9B H9BB 0.9700 . ?
C10B H10A 0.9600 . ?
C10B H10B 0.9600 . ?
C10B H10C 0.9600 . ?
C11B H11A 0.9600 . ?
C11B H11B 0.9600 . ?
C11B H11C 0.9600 . ?
C12B C19B 1.52(2) . ?
C12B H12A 0.9700 . ?
C12B H12B 0.9700 . ?
C13B H13A 0.9600 . ?
C13B H13B 0.9600 . ?
C13B H13C 0.9600 . ?
C14B C21B 1.524(18) . ?
C14B H14A 0.9700 . ?
C14B H14B 0.9700 . ?
C15B H15A 0.9600 . ?
C15B H15B 0.9600 . ?
C15B H15C 0.9600 . ?
C16B H16A 0.9600 . ?
C16B H16B 0.9600 . ?
C16B H16C 0.9600 . ?
C17B H17A 0.9600 . ?
C17B H17B 0.9600 . ?
C17B H17C 0.9600 . ?
C18B H18A 0.9600 . ?
C18B H18B 0.9600 . ?
C18B H18C 0.9600 . ?
C19B H19A 0.9700 . ?
C19B H19B 0.9700 . ?
C20B H20A 0.9600 . ?
C20B H20B 0.9600 . ?
C20B H20C 0.9600 . ?
C21B H21A 0.9700 . ?
C21B H21B 0.9700 . ?
C22B H22A 0.9600 . ?
C22B H22B 0.9600 . ?
C22B H22C 0.9600 . ?
P6A C14A 1.832(11) . ?
P6A C16A 1.877(11) . ?
P6A C15A 1.893(11) . ?
C1A C2A 1.62(2) . ?
C1A H1AA 0.9700 . ?
C1A H1AB 0.9700 . ?
C2A H2AA 0.9600 . ?
C2A H2AB 0.9600 . ?
C2A H2AC 0.9600 . ?
C3A C4A 1.472(16) . ?
C3A H3AA 0.9700 . ?
C3A H3AB 0.9700 . ?
C4A H4AA 0.9600 . ?
C4A H4AB 0.9600 . ?
C4A H4AC 0.9600 . ?
C5A C6A 1.383(15) . ?
C5A H5AA 0.9700 . ?
C5A H5AB 0.9700 . ?
C6A H6AA 0.9700 . ?
C6A H6AB 0.9700 . ?
C7A C8A 1.379(19) . ?
C7A H7AA 0.9700 . ?
C7A H7AB 0.9700 . ?
C8A H8AA 0.9600 . ?
C8A H8AB 0.9600 . ?
C8A H8AC 0.9600 . ?
C9A C10A 1.429(15) . ?
C9A H9AA 0.9700 . ?
C9A H9AB 0.9700 . ?
C10A H10D 0.9600 . ?
C10A H10E 0.9600 . ?
C10A H10F 0.9600 . ?
C11A H11D 0.9600 . ?
C11A H11E 0.9600 . ?
C11A H11F 0.9600 . ?
C12A H12C 0.9600 . ?
C12A H12D 0.9600 . ?
C12A H12E 0.9600 . ?
C13A C14A 1.481(14) . ?
C13A H13D 0.9700 . ?
C13A H13E 0.9700 . ?
C14A H14C 0.9700 . ?
C14A H14D 0.9700 . ?
C15A H15D 0.9600 . ?
C15A H15E 0.9600 . ?
C15A H15F 0.9600 . ?
C16A H16D 0.9600 . ?
C16A H16E 0.9600 . ?
C16A H16F 0.9600 . ?
C17A H17D 0.9600 . ?
C17A H17E 0.9600 . ?
C17A H17F 0.9600 . ?
C18A H18D 0.9600 . ?
C18A H18E 0.9600 . ?
C18A H18F 0.9600 . ?
C19A C20A 1.502(12) . ?
C19A H19D 0.9700 . ?
C19A H19C 0.9700 . ?
C20A H20D 0.9700 . ?
C20A H20E 0.9700 . ?
C21A H21C 0.9600 . ?
C21A H21D 0.9600 . ?
C21A H21E 0.9600 . ?
C22A H22D 0.9600 . ?
C22A H22E 0.9600 . ?
C22A H22F 0.9600 . ?
